data_8107194
loop_
_publ_author_name
'Jun, Yuan'
'Bingheng, Wu'
'Yong, Wang'
'Jianlong, Wang'
'Duanlin, Cao'
'Lizhen, Chen'

_publ_section_title
;
 Crystal structure of 1,2-bis(2,4-dinitro-1H-imidazol-1-yl)ethane --
 dimethylformamide (1/1), C11H13N9O9
;
_journal_issue 4
_journal_name_full 'Zeitschrift f\"ur Kristallographie - New Crystal Structures'
_journal_page_first 705
_journal_page_last 706
_journal_paper_doi 10.1515/ncrs-2022-0161
_journal_volume 237
_journal_year 2022
_chemical_formula_moiety 'C3 H7 N O, C8 H6 N8 O8'
_chemical_formula_sum 'C11 H13 N9 O9'
_chemical_formula_weight 415.30
_space_group_crystal_system triclinic
_space_group_IT_number 2
_space_group_name_Hall '-P 1'
_space_group_name_H-M_alt 'P -1'
_atom_sites_solution_hydrogens geom
_atom_sites_solution_primary dual
_cell_angle_alpha 78.2300(10)
_cell_angle_beta 82.0600(10)
_cell_angle_gamma 76.0310(10)
_cell_formula_units_Z 2
_cell_length_a 8.6588(3)
_cell_length_b 8.7538(3)
_cell_length_c 11.7312(4)
_cell_measurement_reflns_used 4959
_cell_measurement_temperature 150
_cell_measurement_theta_max 26.347
_cell_measurement_theta_min 2.751
_cell_volume 841.05(5)
_computing_cell_refinement 'SAINT V8.40A (?, 2016)'
_computing_data_reduction 'SAINT V8.40A (?, 2016)'
_computing_molecular_graphics 'Olex2 (Dolomanov et al., 2009)'
_computing_publication_material 'Olex2 (Dolomanov et al., 2009)'
_computing_structure_refinement 'ShelXL (Sheldrick, 2015)'
_computing_structure_solution 'ShelXT (Sheldrick, 2015)'
_diffrn_ambient_temperature 150.0
_diffrn_measured_fraction_theta_full 0.990
_diffrn_measured_fraction_theta_max 0.986
_diffrn_measurement_device_type 'D8 VENTURE'
_diffrn_measurement_method '\f and \w scans'
_diffrn_radiation_type MoK\a
_diffrn_radiation_wavelength 0.71073
_diffrn_reflns_av_R_equivalents 0.0388
_diffrn_reflns_av_unetI/netI 0.0423
_diffrn_reflns_Laue_measured_fraction_full 0.990
_diffrn_reflns_Laue_measured_fraction_max 0.986
_diffrn_reflns_limit_h_max 10
_diffrn_reflns_limit_h_min -10
_diffrn_reflns_limit_k_max 10
_diffrn_reflns_limit_k_min -10
_diffrn_reflns_limit_l_max 14
_diffrn_reflns_limit_l_min -14
_diffrn_reflns_number 9685
_diffrn_reflns_point_group_measured_fraction_full 0.990
_diffrn_reflns_point_group_measured_fraction_max 0.986
_diffrn_reflns_theta_full 25.242
_diffrn_reflns_theta_max 26.440
_diffrn_reflns_theta_min 2.751
_diffrn_standards_number 0
_exptl_absorpt_coefficient_mu 0.144
_exptl_absorpt_correction_T_max 0.7454
_exptl_absorpt_correction_T_min 0.6434
_exptl_absorpt_correction_type multi-scan
_exptl_absorpt_process_details
;
SADABS-2016/2 (Bruker,2016/2) was used for absorption correction.
 wR2(int) was 0.1091 before and 0.0514 after correction. 
The Ratio of minimum to maximum transmission is 0.8632. 
The \l/2 correction factor is Not present.
;
_exptl_crystal_colour colourless
_exptl_crystal_colour_primary colourless
_exptl_crystal_density_diffrn 1.640
_exptl_crystal_description plate
_exptl_crystal_F_000 428
_exptl_crystal_size_max 0.12
_exptl_crystal_size_mid 0.08
_exptl_crystal_size_min 0.05
_refine_diff_density_max 0.266
_refine_diff_density_min -0.225
_refine_diff_density_rms 0.047
_refine_ls_extinction_coef .
_refine_ls_extinction_method none
_refine_ls_goodness_of_fit_ref 0.989
_refine_ls_hydrogen_treatment constr
_refine_ls_matrix_type full
_refine_ls_number_parameters 264
_refine_ls_number_reflns 3412
_refine_ls_number_restraints 0
_refine_ls_restrained_S_all 0.989
_refine_ls_R_factor_all 0.0492
_refine_ls_R_factor_gt 0.0376
_refine_ls_shift/su_max 0.000
_refine_ls_shift/su_mean 0.000
_refine_ls_structure_factor_coef Fsqd
_refine_ls_weighting_details 'w=1/[\s^2^(Fo^2^)+(0.0492P)^2^+0.3306P] where P=(Fo^2^+2Fc^2^)/3'
_refine_ls_weighting_scheme calc
_refine_ls_wR_factor_gt 0.0914
_refine_ls_wR_factor_ref 0.1006
_reflns_Friedel_coverage 0.000
_reflns_Friedel_fraction_full .
_reflns_Friedel_fraction_max .
_reflns_number_gt 2825
_reflns_number_total 3412
_reflns_threshold_expression 'I > 2\s(I)'
_cod_data_source_file suppl_j_ncrs-2022-0161_suppl.cif
_cod_data_source_block 129yj2_0m
_cod_database_code 8107194
_shelx_space_group_comment
;
The symmetry employed for this shelxl refinement is uniquely defined
by the following loop, which should always be used as a source of
symmetry information in preference to the above space-group names.
They are only intended as comments.
;
_shelx_estimated_absorpt_t_max 0.993
_shelx_estimated_absorpt_t_min 0.983
_olex2_refinement_description
;
1. Fixed Uiso
 At 1.2 times of:
  All C(H) groups, All C(H,H) groups
 At 1.5 times of:
  All C(H,H,H) groups
2.a Secondary CH2 refined with riding coordinates:
 C5(H5A,H5B), C4(H4A,H4B)
2.b Aromatic/amide H refined with riding coordinates:
 C2(H2), C6(H6), C9(H9)
2.c Idealised Me refined as rotating group:
 C10(H10A,H10B,H10C), C11(H11A,H11B,H11C)
;

loop_
_space_group_symop_operation_xyz
'x, y, z'
'-x, -y, -z'

loop_
_atom_site_label
_atom_site_type_symbol
_atom_site_fract_x
_atom_site_fract_y
_atom_site_fract_z
_atom_site_U_iso_or_equiv
_atom_site_adp_type
_atom_site_occupancy
_atom_site_site_symmetry_order
_atom_site_calc_flag
_atom_site_refinement_flags_posn
_atom_site_refinement_flags_adp
_atom_site_refinement_flags_occupancy
_atom_site_disorder_assembly
_atom_site_disorder_group
C1 C 0.49627(18) 0.25303(18) 0.54117(13) 0.0191(3) Uani 1 1 d . . . . .
C2 C 0.46354(18) 0.21210(18) 0.44190(13) 0.0202(3) Uani 1 1 d . . . . .
H2 H 0.520290 0.124787 0.405441 0.024 Uiso 1 1 calc R . . . .
C3 C 0.29685(18) 0.42433(18) 0.48727(13) 0.0190(3) Uani 1 1 d . . . . .
C4 C 0.25624(18) 0.32579(19) 0.30135(13) 0.0205(3) Uani 1 1 d . . . . .
H4A H 0.138637 0.350173 0.318980 0.025 Uiso 1 1 calc R . . . .
H4B H 0.288719 0.218561 0.279143 0.025 Uiso 1 1 calc R . . . .
C5 C 0.30248(17) 0.44935(18) 0.19916(13) 0.0194(3) Uani 1 1 d . . . . .
H5A H 0.238106 0.457319 0.133840 0.023 Uiso 1 1 calc R . . . .
H5B H 0.277609 0.555197 0.223402 0.023 Uiso 1 1 calc R . . . .
C6 C 0.58807(18) 0.46915(19) 0.19184(13) 0.0205(3) Uani 1 1 d . . . . .
H6 H 0.573842 0.540979 0.245103 0.025 Uiso 1 1 calc R . . . .
C7 C 0.72678(18) 0.40440(19) 0.13199(13) 0.0211(3) Uani 1 1 d . . . . .
C8 C 0.55469(18) 0.31065(18) 0.08136(12) 0.0184(3) Uani 1 1 d . . . . .
C9 C 0.7311(2) -0.0545(2) 0.20001(14) 0.0256(4) Uani 1 1 d . . . . .
H9 H 0.719104 -0.102338 0.136931 0.031 Uiso 1 1 calc R . . . .
C10 C 1.0173(2) -0.1226(2) 0.14598(16) 0.0362(4) Uani 1 1 d . . . . .
H10A H 0.982453 -0.165075 0.085140 0.054 Uiso 1 1 calc GR . . . .
H10B H 1.088254 -0.209037 0.193688 0.054 Uiso 1 1 calc GR . . . .
H10C H 1.074788 -0.038730 0.109362 0.054 Uiso 1 1 calc GR . . . .
C11 C 0.9072(2) 0.0131(3) 0.31526(18) 0.0414(5) Uani 1 1 d . . . . .
H11A H 0.807488 0.081588 0.342751 0.062 Uiso 1 1 calc GR . . . .
H11B H 0.987995 0.077065 0.287908 0.062 Uiso 1 1 calc GR . . . .
H11C H 0.945298 -0.072706 0.379581 0.062 Uiso 1 1 calc GR . . . .
N1 N 0.16688(15) 0.56357(16) 0.48195(11) 0.0222(3) Uani 1 1 d . . . . .
N2 N 0.39335(15) 0.38512(16) 0.56962(11) 0.0207(3) Uani 1 1 d . . . . .
N3 N 0.62649(15) 0.17211(16) 0.61035(11) 0.0216(3) Uani 1 1 d . . . . .
N4 N 0.33227(15) 0.32359(15) 0.40700(11) 0.0187(3) Uani 1 1 d . . . . .
N5 N 0.47384(14) 0.40785(15) 0.15826(10) 0.0180(3) Uani 1 1 d . . . . .
N6 N 0.70750(15) 0.30595(16) 0.06250(11) 0.0217(3) Uani 1 1 d . . . . .
N7 N 0.47828(16) 0.22097(16) 0.02367(11) 0.0238(3) Uani 1 1 d . . . . .
N8 N 0.88256(16) 0.43254(18) 0.13924(12) 0.0279(3) Uani 1 1 d . . . . .
N9 N 0.87855(16) -0.05601(17) 0.21981(12) 0.0265(3) Uani 1 1 d . . . . .
O1 O 0.15276(14) 0.64737(14) 0.55605(10) 0.0307(3) Uani 1 1 d . . . . .
O2 O 0.07898(13) 0.59010(14) 0.40264(10) 0.0270(3) Uani 1 1 d . . . . .
O3 O 0.65040(14) 0.23477(15) 0.68883(10) 0.0288(3) Uani 1 1 d . . . . .
O4 O 0.70779(13) 0.04601(14) 0.58430(10) 0.0269(3) Uani 1 1 d . . . . .
O5 O 0.88761(15) 0.53664(17) 0.19335(11) 0.0369(3) Uani 1 1 d . . . . .
O6 O 0.99906(15) 0.35025(18) 0.09252(13) 0.0465(4) Uani 1 1 d . . . . .
O7 O 0.60791(14) 0.00429(15) 0.25718(10) 0.0301(3) Uani 1 1 d . . . . .
O8 O 0.55945(16) 0.15560(17) -0.05365(11) 0.0372(3) Uani 1 1 d . . . . .
O9 O 0.33831(14) 0.21837(16) 0.05561(11) 0.0345(3) Uani 1 1 d . . . . .

loop_
_atom_site_aniso_label
_atom_site_aniso_U_11
_atom_site_aniso_U_22
_atom_site_aniso_U_33
_atom_site_aniso_U_23
_atom_site_aniso_U_13
_atom_site_aniso_U_12
O7 0.0243(6) 0.0330(7) 0.0331(6) -0.0123(5) 0.0030(5) -0.0044(5)
O2 0.0222(6) 0.0307(7) 0.0267(6) -0.0030(5) -0.0024(5) -0.0045(5)
O4 0.0248(6) 0.0237(6) 0.0320(6) -0.0047(5) -0.0043(5) -0.0041(5)
O3 0.0314(7) 0.0354(7) 0.0250(6) -0.0097(5) -0.0081(5) -0.0108(5)
O1 0.0335(7) 0.0274(7) 0.0323(6) -0.0141(5) 0.0027(5) -0.0049(5)
O9 0.0199(6) 0.0452(8) 0.0455(7) -0.0239(6) -0.0021(5) -0.0079(5)
O8 0.0396(8) 0.0463(8) 0.0324(7) -0.0246(6) 0.0070(6) -0.0133(6)
O5 0.0324(7) 0.0499(8) 0.0371(7) -0.0157(6) -0.0010(5) -0.0199(6)
N4 0.0188(7) 0.0202(7) 0.0175(6) -0.0037(5) -0.0003(5) -0.0058(5)
N1 0.0203(7) 0.0227(7) 0.0232(7) -0.0050(6) 0.0036(5) -0.0066(5)
N5 0.0155(6) 0.0202(7) 0.0181(6) -0.0049(5) -0.0011(5) -0.0028(5)
N2 0.0212(7) 0.0230(7) 0.0197(6) -0.0063(5) 0.0008(5) -0.0078(5)
N6 0.0207(7) 0.0228(7) 0.0201(6) -0.0030(5) -0.0006(5) -0.0033(5)
N3 0.0216(7) 0.0228(7) 0.0221(7) -0.0032(6) -0.0015(5) -0.0089(5)
O6 0.0181(7) 0.0587(10) 0.0664(10) -0.0272(8) 0.0040(6) -0.0063(6)
N9 0.0237(7) 0.0268(8) 0.0269(7) -0.0070(6) -0.0041(6) 0.0013(6)
N7 0.0254(8) 0.0259(8) 0.0209(7) -0.0073(6) -0.0038(5) -0.0037(6)
N8 0.0208(7) 0.0365(9) 0.0275(7) -0.0052(6) -0.0016(6) -0.0092(6)
C1 0.0185(8) 0.0197(8) 0.0201(7) -0.0036(6) -0.0003(6) -0.0071(6)
C5 0.0152(7) 0.0222(8) 0.0197(7) -0.0051(6) -0.0011(6) -0.0013(6)
C3 0.0194(8) 0.0194(8) 0.0195(7) -0.0049(6) 0.0015(6) -0.0072(6)
C2 0.0197(8) 0.0196(8) 0.0219(8) -0.0040(6) -0.0005(6) -0.0062(6)
C8 0.0189(8) 0.0192(8) 0.0161(7) -0.0033(6) -0.0017(6) -0.0024(6)
C6 0.0217(8) 0.0231(8) 0.0183(7) -0.0037(6) -0.0035(6) -0.0067(6)
C4 0.0204(8) 0.0245(8) 0.0197(7) -0.0065(6) -0.0025(6) -0.0083(6)
C7 0.0176(8) 0.0248(8) 0.0204(7) -0.0019(6) -0.0025(6) -0.0052(6)
C9 0.0291(9) 0.0228(8) 0.0247(8) -0.0058(7) -0.0024(7) -0.0037(7)
C10 0.0256(9) 0.0418(11) 0.0327(9) -0.0042(8) 0.0003(7) 0.0050(8)
C11 0.0332(10) 0.0516(13) 0.0441(11) -0.0218(10) -0.0105(9) -0.0036(9)

loop_
_atom_type_symbol
_atom_type_description
_atom_type_scat_dispersion_real
_atom_type_scat_dispersion_imag
_atom_type_scat_source
C C 0.0033 0.0016 'International Tables Vol C Tables 4.2.6.8 and 6.1.1.4'
H H 0.0000 0.0000 'International Tables Vol C Tables 4.2.6.8 and 6.1.1.4'
N N 0.0061 0.0033 'International Tables Vol C Tables 4.2.6.8 and 6.1.1.4'
O O 0.0106 0.0060 'International Tables Vol C Tables 4.2.6.8 and 6.1.1.4'
